data_4502913
loop_
_publ_author_name
'Yang, Jin-Xia'
'Zhang, Xin'
'Cheng, Jian-Kai'
'Zhang, Jian'
'Yao, Yuan-Gen'

_publ_section_title
;
 pH Influence on the Structural Variations of 4,4&#x2032;-Oxydiphthalate
 Coordination Polymers
;
_journal_issue 1
_journal_name_full 'Crystal Growth &amp; Design'
_journal_page_first 333
_journal_paper_doi 10.1021/cg201143f
_journal_volume 12
_journal_year 2012
_chemical_formula_moiety 'C22 H12 N O9 Zn2 '
_chemical_formula_sum 'C22 H12 N O9 Zn2'
_chemical_formula_weight 565.11
_chemical_name_systematic
; 
 ? 
;
_space_group_IT_number 15
_symmetry_cell_setting monoclinic
_symmetry_space_group_name_Hall '-C 2yc'
_symmetry_space_group_name_H-M 'C 1 2/c 1'
_atom_sites_solution_hydrogens geom
_atom_sites_solution_primary direct
_atom_sites_solution_secondary difmap
_audit_creation_method SHELXL-97
_cell_angle_alpha 90.00
_cell_angle_beta 118.087(6)
_cell_angle_gamma 90.00
_cell_formula_units_Z 8
_cell_length_a 27.8969(13)
_cell_length_b 7.5757(2)
_cell_length_c 21.3408(9)
_cell_measurement_reflns_used 4163
_cell_measurement_temperature 293(2)
_cell_measurement_theta_max 28.8905
_cell_measurement_theta_min 2.4777
_cell_volume 3979.0(4)
_computing_structure_refinement 'SHELXL-97 (Sheldrick, 1997)'
_computing_structure_solution 'SHELXS-97 (Sheldrick, 1990)'
_diffrn_ambient_temperature 293(2)
_diffrn_measured_fraction_theta_full 0.995
_diffrn_measured_fraction_theta_max 0.995
_diffrn_measurement_device_type 'Xcalibur, Eos'
_diffrn_measurement_method '\w scans'
_diffrn_radiation_monochromator graphite
_diffrn_radiation_source 'fine-focus sealed tube'
_diffrn_radiation_type MoK\a
_diffrn_radiation_wavelength 0.71073
_diffrn_reflns_av_R_equivalents 0.0212
_diffrn_reflns_av_sigmaI/netI 0.0331
_diffrn_reflns_limit_h_max 33
_diffrn_reflns_limit_h_min -23
_diffrn_reflns_limit_k_max 9
_diffrn_reflns_limit_k_min -8
_diffrn_reflns_limit_l_max 24
_diffrn_reflns_limit_l_min -25
_diffrn_reflns_number 7511
_diffrn_reflns_theta_full 25.00
_diffrn_reflns_theta_max 25.00
_diffrn_reflns_theta_min 2.81
_diffrn_standards_decay_% none
_diffrn_standards_interval_count 0
_diffrn_standards_interval_time none
_diffrn_standards_number none
_exptl_absorpt_coefficient_mu 2.471
_exptl_absorpt_correction_T_max 1.00000
_exptl_absorpt_correction_T_min 0.68472
_exptl_absorpt_correction_type multi-scan
_exptl_absorpt_process_details crystalclear
_exptl_crystal_colour colorless
_exptl_crystal_density_diffrn 1.887
_exptl_crystal_density_method 'not measured'
_exptl_crystal_description sheet
_exptl_crystal_F_000 2264
_exptl_crystal_size_max 0.2
_exptl_crystal_size_mid 0.2
_exptl_crystal_size_min 0.05
_refine_diff_density_max 1.155
_refine_diff_density_min -1.254
_refine_diff_density_rms 0.080
_refine_ls_extinction_method none
_refine_ls_goodness_of_fit_ref 0.884
_refine_ls_hydrogen_treatment constr
_refine_ls_matrix_type full
_refine_ls_number_parameters 307
_refine_ls_number_reflns 3479
_refine_ls_number_restraints 57
_refine_ls_restrained_S_all 0.976
_refine_ls_R_factor_all 0.0494
_refine_ls_R_factor_gt 0.0338
_refine_ls_shift/su_max 0.001
_refine_ls_shift/su_mean 0.000
_refine_ls_structure_factor_coef Fsqd
_refine_ls_weighting_details 'calc w=1/[\s^2^(Fo^2^)+(0.0785P)^2^+0.0000P] where P=(Fo^2^+2Fc^2^)/3'
_refine_ls_weighting_scheme calc
_refine_ls_wR_factor_gt 0.0992
_refine_ls_wR_factor_ref 0.1037
_reflns_number_gt 2487
_reflns_number_total 3479
_reflns_threshold_expression >2sigma(I)
_cod_data_source_file cg201143f_si_002.cif
_cod_data_source_block Compound-4
_cod_original_cell_volume 3979.0(3)
_cod_original_sg_symbol_Hall '-C 2yc '
_cod_original_sg_symbol_H-M 'C 2/c'
_cod_original_formula_sum 'C22 H12 N O9 Zn2 '
_cod_database_code 4502913

loop_
_symmetry_equiv_pos_as_xyz
'x, y, z'
'-x, y, -z+1/2'
'x+1/2, y+1/2, z'
'-x+1/2, y+1/2, -z+1/2'
'-x, -y, -z'
'x, -y, z-1/2'
'-x+1/2, -y+1/2, -z'
'x+1/2, -y+1/2, z-1/2'

loop_
_atom_site_label
_atom_site_type_symbol
_atom_site_fract_x
_atom_site_fract_y
_atom_site_fract_z
_atom_site_U_iso_or_equiv
_atom_site_adp_type
_atom_site_occupancy
_atom_site_symmetry_multiplicity
_atom_site_calc_flag
_atom_site_refinement_flags
Zn1 Zn 0.262447(18) 0.25697(5) 0.41155(2) 0.02112(16) Uani 1 1 d .
N1 N 0.31058(15) 0.2513(4) 0.15949(19) 0.0285(6) Uani 1 1 d U
O1 O 0.22544(12) 0.3902(3) 0.31590(12) 0.0296(7) Uani 1 1 d .
C1 C 0.15286(16) 0.3830(4) 0.20094(17) 0.0187(8) Uani 1 1 d .
Zn2 Zn 0.23306(2) 0.25437(6) 0.13909(2) 0.02937(17) Uani 1 1 d .
C2 C 0.13630(16) 0.4926(5) 0.14234(18) 0.0220(8) Uani 1 1 d .
O2 O 0.23970(13) 0.2494(3) 0.23503(14) 0.0334(7) Uani 1 1 d .
O3 O 0.21763(11) 0.5178(4) 0.12958(13) 0.0286(7) Uani 1 1 d .
C3 C 0.08053(17) 0.5208(5) 0.0984(2) 0.0296(10) Uani 1 1 d .
H3A H 0.0693 0.5967 0.0598 0.036 Uiso 1 1 calc R
C4 C 0.04198(18) 0.4382(6) 0.1113(2) 0.0351(10) Uani 1 1 d .
H4A H 0.0051 0.4553 0.0813 0.042 Uiso 1 1 calc R
O4 O 0.16187(13) 0.7404(4) 0.09910(16) 0.0356(8) Uani 1 1 d .
O5 O -0.18894(11) 0.1687(4) 0.10682(13) 0.0285(6) Uani 1 1 d .
C5 C 0.05945(16) 0.3303(6) 0.16952(19) 0.0272(9) Uani 1 1 d .
O6 O -0.19737(11) 0.3318(3) 0.01587(13) 0.0259(6) Uani 1 1 d .
C6 C 0.11366(17) 0.3051(5) 0.21547(19) 0.0238(9) Uani 1 1 d .
H6A H 0.1242 0.2366 0.2560 0.029 Uiso 1 1 calc R
O7 O -0.21232(11) -0.0105(3) -0.04415(12) 0.0263(6) Uani 1 1 d .
C7 C -0.12055(16) 0.1456(5) 0.07185(17) 0.0199(8) Uani 1 1 d .
O8 O -0.15980(13) -0.1857(4) -0.06517(16) 0.0447(8) Uani 1 1 d .
C8 C -0.07312(18) 0.2175(5) 0.1260(2) 0.0272(9) Uani 1 1 d .
H8A H -0.0750 0.2950 0.1585 0.033 Uiso 1 1 calc R
C9 C -0.02346(17) 0.1739(5) 0.13123(19) 0.0278(9) Uani 1 1 d .
O9 O 0.02231(13) 0.2481(4) 0.18704(15) 0.0385(8) Uani 1 1 d .
C10 C -0.01876(17) 0.0549(6) 0.0854(2) 0.0335(10) Uani 1 1 d .
H10A H 0.0150 0.0270 0.0892 0.040 Uiso 1 1 calc R
C11 C -0.06599(17) -0.0217(5) 0.0334(2) 0.0293(10) Uani 1 1 d .
H11A H -0.0635 -0.1048 0.0030 0.035 Uiso 1 1 calc R
C12 C -0.11646(16) 0.0223(5) 0.02568(17) 0.0218(8) Uani 1 1 d .
C13 C 0.21056(16) 0.3408(5) 0.25342(18) 0.0213(8) Uani 1 1 d .
C14 C 0.17396(16) 0.5894(5) 0.12282(17) 0.0224(9) Uani 1 1 d .
C15 C -0.17358(16) 0.2173(5) 0.06327(18) 0.0209(9) Uani 1 1 d .
C16 C -0.16594(17) -0.0617(5) -0.03098(18) 0.0229(9) Uani 1 1 d .
C17 C 0.34769(18) 0.3113(6) 0.2212(2) 0.0361(7) Uani 1 1 d U
H17A H 0.3363 0.3567 0.2525 0.043 Uiso 1 1 calc R
C18 C 0.4023(2) 0.3104(7) 0.2420(3) 0.0435(8) Uani 1 1 d U
H18A H 0.4268 0.3572 0.2858 0.052 Uiso 1 1 calc R
C19 C 0.4211(2) 0.2394(6) 0.1976(3) 0.0440(8) Uani 1 1 d U
C20 C 0.38201(18) 0.1782(6) 0.1332(2) 0.0375(7) Uani 1 1 d U
H20A H 0.3923 0.1317 0.1010 0.045 Uiso 1 1 calc R
C21 C 0.32811(18) 0.1846(6) 0.1156(2) 0.0319(7) Uani 1 1 d U
H21A H 0.3027 0.1410 0.0717 0.038 Uiso 1 1 calc R
C22 C 0.4795(2) 0.2343(8) 0.2170(3) 0.0646(11) Uani 1 1 d U
H22A H 0.4843 0.1297 0.1944 0.078 Uiso 1 1 calc R
H22B H 0.4856 0.3344 0.1934 0.078 Uiso 1 1 calc R

loop_
_atom_site_aniso_label
_atom_site_aniso_U_11
_atom_site_aniso_U_22
_atom_site_aniso_U_33
_atom_site_aniso_U_23
_atom_site_aniso_U_13
_atom_site_aniso_U_12
Zn1 0.0157(3) 0.0274(3) 0.0203(2) -0.00086(17) 0.0085(2) 0.00187(19)
N1 0.0190(13) 0.0312(14) 0.0350(13) -0.0019(11) 0.0126(10) -0.0024(12)
O1 0.0251(18) 0.0394(16) 0.0176(13) 0.0009(11) 0.0046(12) 0.0059(13)
C1 0.016(2) 0.0214(19) 0.0209(18) -0.0044(14) 0.0109(16) -0.0046(15)
Zn2 0.0170(3) 0.0457(3) 0.0257(3) -0.0103(2) 0.0103(2) -0.0052(2)
C2 0.019(2) 0.025(2) 0.0209(18) -0.0016(15) 0.0085(16) -0.0032(16)
O2 0.0270(19) 0.0467(18) 0.0269(15) 0.0036(12) 0.0131(14) 0.0118(14)
O3 0.0205(17) 0.0366(16) 0.0311(14) -0.0020(12) 0.0141(13) -0.0063(13)
C3 0.021(2) 0.038(2) 0.026(2) 0.0071(17) 0.0082(17) 0.0014(19)
C4 0.016(2) 0.048(3) 0.034(2) 0.0014(19) 0.0047(19) -0.004(2)
O4 0.0293(19) 0.0360(17) 0.0371(16) 0.0114(13) 0.0120(14) -0.0050(13)
O5 0.0185(16) 0.0461(16) 0.0250(13) 0.0010(12) 0.0136(12) -0.0002(13)
C5 0.017(2) 0.040(2) 0.029(2) -0.0094(18) 0.0138(18) -0.0127(19)
O6 0.0213(17) 0.0294(14) 0.0233(14) -0.0025(12) 0.0076(12) -0.0031(12)
C6 0.021(2) 0.028(2) 0.0221(19) 0.0002(15) 0.0101(17) -0.0033(17)
O7 0.0152(17) 0.0279(14) 0.0278(14) 0.0024(11) 0.0035(12) -0.0053(12)
C7 0.017(2) 0.023(2) 0.0210(18) 0.0017(15) 0.0101(16) -0.0022(16)
O8 0.030(2) 0.0453(18) 0.0461(18) -0.0248(15) 0.0070(15) -0.0017(15)
C8 0.023(2) 0.034(2) 0.024(2) -0.0035(16) 0.0110(18) -0.0061(18)
C9 0.017(2) 0.039(2) 0.0219(19) 0.0060(17) 0.0045(17) -0.0081(18)
O9 0.0195(17) 0.067(2) 0.0263(15) -0.0018(13) 0.0087(13) -0.0184(15)
C10 0.017(2) 0.051(3) 0.035(2) -0.0014(19) 0.0136(19) 0.002(2)
C11 0.024(3) 0.032(2) 0.031(2) -0.0066(17) 0.0123(19) -0.0002(18)
C12 0.018(2) 0.023(2) 0.0226(18) 0.0016(15) 0.0081(16) -0.0011(16)
C13 0.020(2) 0.023(2) 0.0234(19) 0.0012(15) 0.0130(17) -0.0040(17)
C14 0.016(2) 0.032(2) 0.0147(17) -0.0007(15) 0.0027(16) -0.0079(17)
C15 0.014(2) 0.027(2) 0.0167(18) -0.0084(15) 0.0031(16) -0.0078(16)
C16 0.023(3) 0.020(2) 0.0191(18) 0.0017(15) 0.0048(17) -0.0028(17)
C17 0.0220(14) 0.0437(16) 0.0379(14) -0.0057(13) 0.0103(12) -0.0007(14)
C18 0.0223(14) 0.0571(17) 0.0420(15) -0.0033(14) 0.0075(12) -0.0018(15)
C19 0.0219(14) 0.0634(17) 0.0447(14) 0.0035(13) 0.0141(11) -0.0006(14)
C20 0.0227(14) 0.0499(17) 0.0422(14) 0.0015(13) 0.0171(12) 0.0008(14)
C21 0.0216(14) 0.0376(15) 0.0372(14) -0.0009(12) 0.0144(12) -0.0011(14)
C22 0.0242(16) 0.111(3) 0.053(2) 0.0029(19) 0.0134(15) 0.000(2)

loop_
_atom_type_symbol
_atom_type_description
_atom_type_scat_dispersion_real
_atom_type_scat_dispersion_imag
_atom_type_scat_source
C C 0.0033 0.0016 'International Tables Vol C Tables 4.2.6.8 and 6.1.1.4'
H H 0.0000 0.0000 'International Tables Vol C Tables 4.2.6.8 and 6.1.1.4'
N N 0.0061 0.0033 'International Tables Vol C Tables 4.2.6.8 and 6.1.1.4'
O O 0.0106 0.0060 'International Tables Vol C Tables 4.2.6.8 and 6.1.1.4'
Zn Zn 0.2839 1.4301 'International Tables Vol C Tables 4.2.6.8 and 6.1.1.4'

loop_
_geom_angle_atom_site_label_1
_geom_angle_atom_site_label_2
_geom_angle_atom_site_label_3
_geom_angle
_geom_angle_site_symmetry_1
_geom_angle_site_symmetry_3
O5 Zn1 O1 88.88(11) 2 .
O5 Zn1 O6 95.02(11) 2 8_556
O1 Zn1 O6 169.63(10) . 8_556
O5 Zn1 O7 118.95(11) 2 8_556
O1 Zn1 O7 84.50(10) . 8_556
O6 Zn1 O7 85.21(10) 8_556 8_556
O5 Zn1 O3 94.27(11) 2 4_545
O1 Zn1 O3 96.37(9) . 4_545
O6 Zn1 O3 92.92(10) 8_556 4_545
O7 Zn1 O3 146.77(11) 8_556 4_545
O5 Zn1 O4 152.64(11) 2 4_545
O1 Zn1 O4 89.05(11) . 4_545
O6 Zn1 O4 91.83(11) 8_556 4_545
O7 Zn1 O4 87.98(10) 8_556 4_545
O3 Zn1 O4 58.88(10) 4_545 4_545
O5 Zn1 C14 124.12(12) 2 4_545
O1 Zn1 C14 92.90(11) . 4_545
O6 Zn1 C14 92.84(10) 8_556 4_545
O7 Zn1 C14 116.81(12) 8_556 4_545
O3 Zn1 C14 30.03(11) 4_545 4_545
O4 Zn1 C14 28.85(11) 4_545 4_545
C17 N1 C21 117.1(4) . .
C17 N1 Zn2 118.4(3) . .
C21 N1 Zn2 124.4(3) . .
C13 O1 Zn1 131.8(2) . .
C2 C1 C6 119.3(4) . .
C2 C1 C13 125.9(3) . .
C6 C1 C13 114.9(3) . .
O2 Zn2 O8 112.40(14) . 5
O2 Zn2 N1 102.21(14) . .
O8 Zn2 N1 141.18(14) 5 .
O2 Zn2 O3 91.97(10) . .
O8 Zn2 O3 95.05(12) 5 .
N1 Zn2 O3 100.97(11) . .
C1 C2 C3 119.1(4) . .
C1 C2 C14 124.5(4) . .
C3 C2 C14 116.3(3) . .
C13 O2 Zn2 123.7(2) . .
C14 O3 Zn2 125.0(3) . .
C14 O3 Zn1 90.7(2) . 4
Zn2 O3 Zn1 140.26(14) . 4
C4 C3 C2 121.4(4) . .
C4 C3 H3A 119.3 . .
C2 C3 H3A 119.3 . .
C5 C4 C3 118.3(4) . .
C5 C4 H4A 120.9 . .
C3 C4 H4A 120.9 . .
C14 O4 Zn1 90.3(3) . 4
C15 O5 Zn1 115.6(3) . 2
C4 C5 C6 122.1(4) . .
C4 C5 O9 120.9(4) . .
C6 C5 O9 116.8(4) . .
C15 O6 Zn1 116.9(2) . 8_455
C5 C6 C1 119.7(4) . .
C5 C6 H6A 120.2 . .
C1 C6 H6A 120.2 . .
C16 O7 Zn1 118.3(2) . 8_455
C8 C7 C12 118.9(4) . .
C8 C7 C15 117.1(3) . .
C12 C7 C15 123.8(3) . .
C16 O8 Zn2 106.8(3) . 5
C9 C8 C7 120.0(4) . .
C9 C8 H8A 120.0 . .
C7 C8 H8A 120.0 . .
C8 C9 C10 121.8(4) . .
C8 C9 O9 117.1(4) . .
C10 C9 O9 121.0(4) . .
C9 O9 C5 116.6(3) . .
C9 C10 C11 117.9(4) . .
C9 C10 H10A 121.1 . .
C11 C10 H10A 121.1 . .
C12 C11 C10 121.8(4) . .
C12 C11 H11A 119.1 . .
C10 C11 H11A 119.1 . .
C11 C12 C7 119.6(3) . .
C11 C12 C16 120.0(3) . .
C7 C12 C16 120.4(4) . .
O1 C13 O2 123.7(4) . .
O1 C13 C1 115.6(3) . .
O2 C13 C1 120.4(3) . .
O4 C14 O3 120.2(4) . .
O4 C14 C2 118.6(4) . .
O3 C14 C2 121.3(3) . .
O4 C14 Zn1 60.9(2) . 4
O3 C14 Zn1 59.29(19) . 4
C2 C14 Zn1 179.4(3) . 4
O5 C15 O6 124.5(4) . .
O5 C15 C7 117.8(3) . .
O6 C15 C7 117.6(3) . .
O7 C16 O8 120.9(4) . .
O7 C16 C12 121.2(3) . .
O8 C16 C12 117.9(4) . .
N1 C17 C18 123.5(4) . .
N1 C17 H17A 118.2 . .
C18 C17 H17A 118.2 . .
C17 C18 C19 120.0(4) . .
C17 C18 H18A 120.0 . .
C19 C18 H18A 120.0 . .
C20 C19 C18 116.0(5) . .
C20 C19 C22 121.5(5) . .
C18 C19 C22 122.5(5) . .
C21 C20 C19 121.0(4) . .
C21 C20 H20A 119.5 . .
C19 C20 H20A 119.5 . .
N1 C21 C20 122.4(4) . .
N1 C21 H21A 118.8 . .
C20 C21 H21A 118.8 . .
C22 C22 C19 125.6(7) 2_655 .
C22 C22 H22A 105.9 2_655 .
C19 C22 H22A 105.9 . .
C22 C22 H22B 105.9 2_655 .
C19 C22 H22B 105.9 . .
H22A C22 H22B 106.2 . .

loop_
_geom_bond_atom_site_label_1
_geom_bond_atom_site_label_2
_geom_bond_distance
_geom_bond_site_symmetry_2
Zn1 O5 2.012(3) 2
Zn1 O1 2.066(2) .
Zn1 O6 2.077(2) 8_556
Zn1 O7 2.110(3) 8_556
Zn1 O3 2.196(3) 4_545
Zn1 O4 2.231(3) 4_545
Zn1 C14 2.554(4) 4_545
N1 C17 1.315(5) .
N1 C21 1.342(5) .
N1 Zn2 1.995(4) .
O1 C13 1.252(4) .
C1 C2 1.387(5) .
C1 C6 1.400(5) .
C1 C13 1.500(5) .
Zn2 O2 1.967(3) .
Zn2 O8 1.975(3) 5
Zn2 O3 2.031(3) .
C2 C3 1.404(5) .
C2 C14 1.492(5) .
O2 C13 1.263(5) .
O3 C14 1.278(5) .
O3 Zn1 2.196(3) 4
C3 C4 1.380(6) .
C3 H3A 0.9300 .
C4 C5 1.370(6) .
C4 H4A 0.9300 .
O4 C14 1.232(4) .
O4 Zn1 2.231(3) 4
O5 C15 1.248(4) .
O5 Zn1 2.012(3) 2
C5 C6 1.374(6) .
C5 O9 1.402(5) .
O6 C15 1.258(4) .
O6 Zn1 2.077(2) 8_455
C6 H6A 0.9300 .
O7 C16 1.249(5) .
O7 Zn1 2.110(3) 8_455
C7 C8 1.394(5) .
C7 C12 1.401(5) .
C7 C15 1.504(5) .
O8 C16 1.250(4) .
O8 Zn2 1.975(3) 5
C8 C9 1.376(6) .
C8 H8A 0.9300 .
C9 C10 1.382(6) .
C9 O9 1.390(5) .
C10 C11 1.388(5) .
C10 H10A 0.9300 .
C11 C12 1.379(6) .
C11 H11A 0.9300 .
C12 C16 1.483(5) .
C14 Zn1 2.554(4) 4
C17 C18 1.372(6) .
C17 H17A 0.9300 .
C18 C19 1.389(7) .
C18 H18A 0.9300 .
C19 C20 1.371(6) .
C19 C22 1.480(7) .
C20 C21 1.369(6) .
C20 H20A 0.9300 .
C21 H21A 0.9300 .
C22 C22 1.333(11) 2_655
C22 H22A 0.9700 .
C22 H22B 0.9700 .
